data_4306540
loop_
_publ_author_name
'Tijana Bugarcic'
'Abraha Habtemariam'
'Jana Stepankova'
'Pavla Heringova'
'Jana Kasparkova'
'Robert J. Deeth'
'Russell D. L. Johnstone'
'Alessandro Prescimone'
'Andrew Parkin'
'Simon Parsons'
'Viktor Brabec'
'Peter J. Sadler'

_publ_contact_author_email R.D.L.Johnstone@sms.ed.ac.uk
_publ_contact_author_name R.D.L.Johnstone
_publ_section_title
;
The Contrasting Chemistry and Cancer Cell Cytotoxicity of Bipyridine and
Bipyridinediol Ruthenium(II) Arene Complexes
;
_journal_name_full 'Inorganic Chemistry'
_journal_page_first 11470
_journal_page_last 11486
_journal_paper_doi 10.1021/ic801361m
_journal_volume 47
_journal_year 2008
_chemical_compound_source 'T. Bugaric reaction TB44'
_chemical_formula_moiety '[RuCl(C14H12)(bipy)][PF6].H2O'
_chemical_formula_sum 'C24 H24 Cl F6 N2 O P Ru'
_chemical_formula_weight 637.95
_space_group_IT_number 2
_symmetry_cell_setting triclinic
_symmetry_space_group_name_Hall '-P 1'
_symmetry_space_group_name_H-M 'P -1'
_atom_sites_solution_hydrogens mixed
_atom_sites_solution_primary direct
_audit_creation_date 06-10-27
_audit_creation_method CRYSTALS_ver_12.83
_cell_angle_alpha 94.960(2)
_cell_angle_beta 101.341(2)
_cell_angle_gamma 91.580(2)
_cell_formula_units_Z 2
_cell_length_a 7.4422(3)
_cell_length_b 11.8685(5)
_cell_length_c 13.7805(6)
_cell_measurement_reflns_used 8502
_cell_measurement_temperature 150
_cell_measurement_theta_max 31
_cell_measurement_theta_min 2
_cell_volume 1187.73(9)
_computing_cell_refinement 'SAINT (Siemens ,1995)'
_computing_data_collection 'SMART (Siemens, 1993)'
_computing_data_reduction 'SAINT (Siemens ,1995)'
_computing_molecular_graphics 'CAMERON (Watkin et al., 1996)'
_computing_publication_material 'CRYSTALS (Betteridge et al., 2003)'
_computing_structure_refinement 'CRYSTALS (Betteridge et al., 2003)'
_computing_structure_solution 'SIR92 (Altomare et al., 1994)'
_diffrn_ambient_temperature 150
_diffrn_measured_fraction_theta_full 0.997
_diffrn_measured_fraction_theta_max 0.955
_diffrn_measurement_device_type 'Bruker SMART'
_diffrn_measurement_method '\f & \w scans'
_diffrn_radiation_monochromator graphite
_diffrn_radiation_type 'Mo K\a'
_diffrn_radiation_wavelength 0.71073
_diffrn_reflns_av_R_equivalents 0.045
_diffrn_reflns_limit_h_max 10
_diffrn_reflns_limit_h_min -10
_diffrn_reflns_limit_k_max 16
_diffrn_reflns_limit_k_min -16
_diffrn_reflns_limit_l_max 19
_diffrn_reflns_limit_l_min -19
_diffrn_reflns_number 32239
_diffrn_reflns_theta_full 28.023
_diffrn_reflns_theta_max 30.460
_diffrn_reflns_theta_min 1.724
_diffrn_standards_number 0
_exptl_absorpt_coefficient_mu 0.909
_exptl_absorpt_correction_T_max 0.88
_exptl_absorpt_correction_T_min 0.49
_exptl_absorpt_correction_type multi-scan
_exptl_absorpt_process_details 'SADABS (Siemens, 1996)'
_exptl_crystal_colour yellow
_exptl_crystal_density_diffrn 1.784
_exptl_crystal_description block
_exptl_crystal_F_000 640
_exptl_crystal_recrystallization_method
;
Slow evaporation from MeOH
;
_exptl_crystal_size_max 0.42
_exptl_crystal_size_mid 0.25
_exptl_crystal_size_min 0.14
_refine_diff_density_max 0.81
_refine_diff_density_min -0.78
_refine_ls_extinction_method None
_refine_ls_goodness_of_fit_ref 0.9159
_refine_ls_hydrogen_treatment 'noref/ refxyz(H2O)'
_refine_ls_matrix_type full
_refine_ls_number_parameters 331
_refine_ls_number_reflns 6900
_refine_ls_number_restraints 3
_refine_ls_R_factor_all 0.0440
_refine_ls_R_factor_gt 0.0336
_refine_ls_shift/su_max 0.001867
_refine_ls_structure_factor_coef Fsqd
_refine_ls_weighting_details
;
 Method, part 1, Chebychev polynomial, (Watkin, 1994, Prince, 1982) 
 [weight] = 1.0/[A~0~*T~0~(x)+A~1~*T~1~(x) ... +A~n-1~]*T~n-1~(x)] 
 where A~i~ are the Chebychev coefficients listed below and x= Fcalc/Fmax 
 Method = Robust Weighting (Prince, 1982) 
 W = [weight] * [1-(deltaF/6*sigmaF)^2^]^2^ 
 A~i~ are: 
 47.3 75.5 46.0 19.7 4.46 
;
_refine_ls_weighting_scheme calc
_refine_ls_wR_factor_all 0.0868
_refine_ls_wR_factor_gt 0.0806
_refine_ls_wR_factor_ref 0.0868
_reflns_limit_h_max 10
_reflns_limit_h_min -10
_reflns_limit_k_max 16
_reflns_limit_k_min -16
_reflns_limit_l_max 19
_reflns_limit_l_min 0
_reflns_number_gt 5849
_reflns_number_total 6901
_reflns_threshold_expression I>2.0\s(I)
_oxford_diffrn_Wilson_B_factor 0.00
_oxford_diffrn_Wilson_scale 0.00
_oxford_refine_ls_scale 0.4945(6)
_oxford_structure_analysis_title 'PS6044 in P-1'
_cod_data_source_file ic801361m_si_001_1.cif
_cod_data_source_block ps6044
_cod_depositor_comments
;
The following automatic conversions were performed:
'_symmetry_cell_setting' value 'Triclinic' changed to 'triclinic'
according to '/home/saulius/struct/CIF-dictionaries/cif_core.dic'
dictionary named 'cif_core.dic' version 2.4.1 from 2010-06-29.

Automatic conversion script
Id: cif_fix_enum 1527 2010-12-29 10:47:43Z saulius 

The following automatic conversions were performed:

'_atom_sites_solution_hydrogens' value 'geom/difmap' was changed to
'mixed'.

Automatic conversion script
Id: cif_fix_values 6452 2018-10-05 10:23:21Z andrius 
;
_cod_original_sg_symbol_Hall -P1
_cod_original_sg_symbol_H-M 'P -1 '
_cod_original_formula_sum 'C24 H24 Cl1 F6 N2 O1 P1 Ru1'
_cod_database_code 4306540

loop_
_symmetry_equiv_pos_as_xyz
x,y,z
-x,-y,-z

loop_
_atom_site_label
_atom_site_type_symbol
_atom_site_fract_x
_atom_site_fract_y
_atom_site_fract_z
_atom_site_U_iso_or_equiv
_atom_site_occupancy
_atom_site_adp_type
_atom_site_refinement_flags_posn
_atom_site_refinement_flags_adp
_atom_site_refinement_flags_occupancy
_atom_site_disorder_assembly
_atom_site_disorder_group
_atom_site_attached_hydrogens
Ru1 Ru 0.60576(2) 0.795955(15) -0.098345(13) 0.0163 1.0000 Uani . . . . . .
Cl12 Cl 0.33339(8) 0.82422(5) -0.03166(4) 0.0239 1.0000 Uani . . . . . .
C11 C 0.4439(4) 0.5577(2) -0.1723(2) 0.0279 1.0000 Uani . . . . . .
C13 C 0.7821(3) 0.8872(2) 0.03343(18) 0.0264 1.0000 Uani . . . . . .
C21 C 0.3397(4) 0.4748(2) -0.2386(2) 0.0345 1.0000 Uani . . . . . .
C23 C 0.7748(4) 0.7693(2) 0.04847(19) 0.0282 1.0000 Uani . . . . . .
C31 C 0.2416(4) 0.5035(2) -0.3279(2) 0.0339 1.0000 Uani . . . . . .
C33 C 0.8186(3) 0.6888(2) -0.02263(19) 0.0258 1.0000 Uani . . . . . .
C41 C 0.2509(4) 0.6150(2) -0.3506(2) 0.0286 1.0000 Uani . . . . . .
C43 C 0.8688(3) 0.7235(2) -0.11090(18) 0.0208 1.0000 Uani . . . . . .
C51 C 0.3572(3) 0.6947(2) -0.28137(17) 0.0211 1.0000 Uani . . . . . .
C53 C 0.8785(3) 0.8398(2) -0.12567(18) 0.0210 1.0000 Uani . . . . . .
C61 C 0.3705(3) 0.8158(2) -0.29532(17) 0.0205 1.0000 Uani . . . . . .
C63 C 0.8351(3) 0.9215(2) -0.05216(18) 0.0226 1.0000 Uani . . . . . .
C71 C 0.2826(4) 0.8631(2) -0.37928(19) 0.0294 1.0000 Uani . . . . . .
C73 C 0.9020(4) 0.6388(2) -0.1929(2) 0.0257 1.0000 Uani . . . . . .
C81 C 0.2963(4) 0.9795(3) -0.3822(2) 0.0342 1.0000 Uani . . . . . .
C83 C 0.8296(3) 0.6781(2) -0.29424(19) 0.0234 1.0000 Uani . . . . . .
C91 C 0.3980(4) 1.0452(2) -0.3012(2) 0.0304 1.0000 Uani . . . . . .
C93 C 0.8407(3) 0.7893(2) -0.30772(18) 0.0229 1.0000 Uani . . . . . .
C101 C 0.4852(3) 0.9934(2) -0.21976(19) 0.0231 1.0000 Uani . . . . . .
C103 C 0.9231(3) 0.8740(2) -0.22051(19) 0.0240 1.0000 Uani . . . . . .
C113 C 0.7413(4) 0.5930(2) -0.3747(2) 0.0319 1.0000 Uani . . . . . .
C123 C 0.6491(5) 0.6402(3) -0.4656(2) 0.0380 1.0000 Uani . . . . . .
C133 C 0.6620(5) 0.7499(3) -0.4795(2) 0.0377 1.0000 Uani . . . . . .
C143 C 0.7683(4) 0.8332(3) -0.4040(2) 0.0317 1.0000 Uani . . . . . .
N11 N 0.4525(3) 0.66634(16) -0.19324(15) 0.0202 1.0000 Uani . . . . . .
N101 N 0.4734(3) 0.88015(16) -0.21650(14) 0.0180 1.0000 Uani . . . . . .
O1 O 0.2462(5) 0.5948(2) 0.0586(2) 0.0557 1.0000 Uani D . . . . .
P1 P 0.12662(11) 0.75984(6) 0.30625(6) 0.0322 1.0000 Uani . . . . . .
F1 F 0.1131(4) 0.69160(19) 0.40022(16) 0.0552 1.0000 Uani . . . . . .
F2 F 0.0601(3) 0.64747(16) 0.23318(15) 0.0441 1.0000 Uani . . . . . .
F3 F 0.1394(4) 0.82701(19) 0.21232(16) 0.0598 1.0000 Uani . . . . . .
F4 F 0.1954(5) 0.87045(19) 0.37809(17) 0.0741 1.0000 Uani . . . . . .
F5 F -0.0819(4) 0.7895(3) 0.2966(2) 0.0704 1.0000 Uani . . . . . .
F6 F 0.3338(3) 0.7238(3) 0.3116(2) 0.0704 1.0000 Uani . . . . . .
H1 H 0.225(9) 0.613(4) 0.114(2) 0.0916 1.0000 Uiso D . . . . .
H2 H 0.286(8) 0.651(3) 0.037(4) 0.0920 1.0000 Uiso D . . . . .
H111 H 0.5099 0.5371 -0.1108 0.0333 1.0000 Uiso . . . . . .
H131 H 0.7525 0.9416 0.0813 0.0298 1.0000 Uiso . . . . . .
H211 H 0.3362 0.3988 -0.2226 0.0410 1.0000 Uiso . . . . . .
H231 H 0.7397 0.7459 0.1063 0.0327 1.0000 Uiso . . . . . .
H311 H 0.1685 0.4478 -0.3731 0.0403 1.0000 Uiso . . . . . .
H331 H 0.8161 0.6113 -0.0120 0.0300 1.0000 Uiso . . . . . .
H411 H 0.1864 0.6359 -0.4121 0.0337 1.0000 Uiso . . . . . .
H631 H 0.8424 0.9993 -0.0612 0.0258 1.0000 Uiso . . . . . .
H711 H 0.2134 0.8167 -0.4341 0.0344 1.0000 Uiso . . . . . .
H731 H 1.0354 0.6294 -0.1850 0.0311 1.0000 Uiso . . . . . .
H732 H 0.8393 0.5659 -0.1877 0.0311 1.0000 Uiso . . . . . .
H811 H 0.2375 1.0133 -0.4389 0.0405 1.0000 Uiso . . . . . .
H911 H 0.4076 1.1247 -0.3016 0.0370 1.0000 Uiso . . . . . .
H1011 H 0.5551 1.0392 -0.1646 0.0275 1.0000 Uiso . . . . . .
H1031 H 0.8735 0.9488 -0.2331 0.0283 1.0000 Uiso . . . . . .
H1032 H 1.0579 0.8782 -0.2142 0.0283 1.0000 Uiso . . . . . .
H1131 H 0.8360 0.5429 -0.3918 0.0383 1.0000 Uiso . . . . . .
H1132 H 0.6480 0.5488 -0.3499 0.0383 1.0000 Uiso . . . . . .
H1231 H 0.5796 0.5911 -0.5159 0.0442 1.0000 Uiso . . . . . .
H1331 H 0.6024 0.7738 -0.5389 0.0451 1.0000 Uiso . . . . . .
H1431 H 0.8733 0.8621 -0.4301 0.0378 1.0000 Uiso . . . . . .
H1432 H 0.6878 0.8955 -0.3922 0.0378 1.0000 Uiso . . . . . .

loop_
_atom_site_aniso_label
_atom_site_aniso_U_11
_atom_site_aniso_U_22
_atom_site_aniso_U_33
_atom_site_aniso_U_23
_atom_site_aniso_U_13
_atom_site_aniso_U_12
Ru1 0.01700(8) 0.01497(8) 0.01555(8) 0.00019(5) 0.00086(5) -0.00051(5)
Cl12 0.0228(2) 0.0241(3) 0.0255(3) 0.0001(2) 0.0077(2) 0.0000(2)
C11 0.0325(12) 0.0183(11) 0.0330(13) -0.0002(9) 0.0083(10) -0.0027(9)
C13 0.0216(11) 0.0330(13) 0.0203(11) -0.0056(9) -0.0026(9) -0.0004(9)
C21 0.0395(15) 0.0206(12) 0.0434(16) -0.0044(11) 0.0130(12) -0.0078(10)
C23 0.0277(12) 0.0348(13) 0.0201(11) 0.0053(10) -0.0015(9) 0.0031(10)
C31 0.0336(13) 0.0286(13) 0.0379(14) -0.0128(11) 0.0121(11) -0.0116(10)
C33 0.0247(11) 0.0282(12) 0.0233(11) 0.0077(9) -0.0010(9) 0.0043(9)
C41 0.0265(11) 0.0322(13) 0.0245(12) -0.0079(10) 0.0044(9) -0.0084(10)
C43 0.0159(9) 0.0219(10) 0.0237(10) 0.0022(8) 0.0009(8) 0.0049(8)
C51 0.0205(10) 0.0220(10) 0.0200(10) -0.0035(8) 0.0050(8) -0.0026(8)
C53 0.0153(9) 0.0226(10) 0.0231(10) 0.0013(8) -0.0007(8) -0.0010(8)
C61 0.0180(9) 0.0226(10) 0.0199(10) -0.0002(8) 0.0028(8) -0.0012(8)
C63 0.0189(10) 0.0202(10) 0.0250(11) -0.0041(8) -0.0011(8) -0.0043(8)
C71 0.0299(12) 0.0354(14) 0.0210(11) 0.0039(10) 0.0002(9) -0.0010(10)
C73 0.0268(11) 0.0205(11) 0.0305(12) 0.0034(9) 0.0066(9) 0.0061(9)
C81 0.0374(14) 0.0366(15) 0.0281(13) 0.0138(11) 0.0006(11) 0.0039(11)
C83 0.0219(10) 0.0221(11) 0.0261(11) -0.0026(9) 0.0071(9) 0.0014(8)
C91 0.0326(13) 0.0245(12) 0.0351(14) 0.0101(10) 0.0060(11) 0.0035(10)
C93 0.0215(10) 0.0256(11) 0.0214(10) 0.0010(8) 0.0044(8) -0.0017(8)
C101 0.0237(10) 0.0198(10) 0.0258(11) 0.0015(8) 0.0054(9) -0.0004(8)
C103 0.0233(10) 0.0218(11) 0.0262(11) 0.0013(9) 0.0043(9) -0.0034(8)
C113 0.0302(13) 0.0307(13) 0.0336(14) -0.0041(11) 0.0075(11) -0.0029(10)
C123 0.0431(16) 0.0428(16) 0.0260(13) -0.0100(11) 0.0093(12) -0.0110(13)
C133 0.0407(15) 0.0470(17) 0.0239(13) 0.0040(12) 0.0040(11) -0.0051(13)
C143 0.0296(12) 0.0334(14) 0.0310(13) 0.0046(11) 0.0033(10) -0.0006(10)
N11 0.0208(9) 0.0166(8) 0.0226(9) -0.0009(7) 0.0045(7) -0.0018(7)
N101 0.0198(8) 0.0171(8) 0.0168(8) 0.0029(6) 0.0023(7) 0.0002(7)
O1 0.086(2) 0.0309(12) 0.0602(17) 0.0184(11) 0.0303(16) 0.0149(13)
P1 0.0383(4) 0.0229(3) 0.0296(3) 0.0017(3) -0.0059(3) -0.0051(3)
F1 0.0794(16) 0.0432(11) 0.0369(10) 0.0090(9) -0.0023(10) -0.0186(11)
F2 0.0526(12) 0.0303(9) 0.0457(11) -0.0072(8) 0.0073(9) -0.0110(8)
F3 0.0921(19) 0.0415(11) 0.0389(11) 0.0106(9) -0.0040(11) -0.0179(11)
F4 0.137(3) 0.0330(11) 0.0389(12) -0.0060(9) -0.0070(14) -0.0263(13)
F5 0.0581(15) 0.0829(19) 0.0682(16) -0.0056(14) 0.0091(12) 0.0343(14)
F6 0.0344(11) 0.0846(19) 0.0859(19) 0.0152(15) -0.0054(12) -0.0061(11)

loop_
_atom_type_symbol
_atom_type_scat_dispersion_real
_atom_type_scat_dispersion_imag
_atom_type_scat_Cromer_Mann_a1
_atom_type_scat_Cromer_Mann_b1
_atom_type_scat_Cromer_Mann_a2
_atom_type_scat_Cromer_Mann_b2
_atom_type_scat_Cromer_Mann_a3
_atom_type_scat_Cromer_Mann_b3
_atom_type_scat_Cromer_Mann_a4
_atom_type_scat_Cromer_Mann_b4
_atom_type_scat_Cromer_Mann_c
_atom_type_scat_source
C 0.0033 0.0016 2.3100 20.8439 1.0200 10.2075 1.5886 0.5687 0.8650 51.6512 0.2156 'International Tables Vol C 4.2.6.8 and 6.1.1.4'
H 0.0000 0.0000 0.4930 10.5109 0.3229 26.1257 0.1402 3.1424 0.0408 57.7998 0.0030 'International Tables Vol C 4.2.6.8 and 6.1.1.4'
N 0.0061 0.0033 12.2126 0.0057 3.1322 9.8933 2.0125 28.9975 1.1663 0.5826 -11.5290 'International Tables Vol C 4.2.6.8 and 6.1.1.4'
F 0.0171 0.0103 3.5392 10.2825 2.6412 4.2944 1.5170 0.2615 1.0243 26.1476 0.2776 'International Tables Vol C 4.2.6.8 and 6.1.1.4'
P 0.1023 0.0942 6.4345 1.9067 4.1791 27.1570 1.7800 0.5260 1.4908 68.1645 1.1149 'International Tables Vol C 4.2.6.8 and 6.1.1.4'
Cl 0.1484 0.1585 11.4604 0.0104 7.1964 1.1662 6.2556 18.5194 1.6455 47.7784 -9.5574 'International Tables Vol C 4.2.6.8 and 6.1.1.4'
Ru -1.2594 0.8363 19.2674 0.8085 12.9182 8.4347 4.8634 24.7997 1.5676 94.2928 5.3787 'International Tables Vol C 4.2.6.8 and 6.1.1.4'
O 0.0106 0.0060 3.0485 13.2771 2.2868 5.7011 1.5463 0.3239 0.8670 32.9089 0.2508 'International Tables Vol C 4.2.6.8 and 6.1.1.4'

loop_
_geom_angle_atom_site_label_1
_geom_angle_site_symmetry_1
_geom_angle_atom_site_label_2
_geom_angle_site_symmetry_2
_geom_angle_atom_site_label_3
_geom_angle_site_symmetry_3
_geom_angle
_geom_angle_publ_flag
Cl12 . Ru1 . C13 . 92.51(7) yes
Cl12 . Ru1 . C23 . 93.03(7) yes
C13 . Ru1 . C23 . 37.86(10) yes
Cl12 . Ru1 . C33 . 118.78(7) yes
C13 . Ru1 . C33 . 67.51(10) yes
C23 . Ru1 . C33 . 36.85(10) yes
Cl12 . Ru1 . C43 . 156.47(7) yes
C13 . Ru1 . C43 . 80.52(9) yes
C23 . Ru1 . C43 . 67.71(9) yes
C33 . Ru1 . C43 . 37.88(9) yes
Cl12 . Ru1 . C53 . 156.14(7) yes
C13 . Ru1 . C53 . 68.21(9) yes
C23 . Ru1 . C53 . 80.38(9) yes
C33 . Ru1 . C53 . 67.97(9) yes
C43 . Ru1 . C53 . 37.65(9) yes
Cl12 . Ru1 . C63 . 118.29(7) yes
C13 . Ru1 . C63 . 37.28(10) yes
C23 . Ru1 . C63 . 67.63(10) yes
C33 . Ru1 . C63 . 79.85(9) yes
C43 . Ru1 . C63 . 68.09(9) yes
Cl12 . Ru1 . N11 . 85.85(6) yes
C13 . Ru1 . N11 . 161.13(9) yes
C23 . Ru1 . N11 . 123.38(9) yes
C33 . Ru1 . N11 . 96.86(9) yes
C43 . Ru1 . N11 . 93.55(8) yes
Cl12 . Ru1 . N101 . 85.44(5) yes
C13 . Ru1 . N101 . 121.76(9) yes
C23 . Ru1 . N101 . 159.56(9) yes
C33 . Ru1 . N101 . 154.81(9) yes
C43 . Ru1 . N101 . 117.38(8) yes
C53 . Ru1 . C63 . 38.08(9) yes
C53 . Ru1 . N11 . 116.98(8) yes
C63 . Ru1 . N11 . 154.25(9) yes
C53 . Ru1 . N101 . 92.83(8) yes
C63 . Ru1 . N101 . 95.17(8) yes
N11 . Ru1 . N101 . 76.89(8) yes
C21 . C11 . N11 . 121.6(3) yes
C21 . C11 . H111 . 118.9 no
N11 . C11 . H111 . 119.5 no
Ru1 . C13 . C23 . 71.68(14) yes
Ru1 . C13 . C63 . 71.09(13) yes
C23 . C13 . C63 . 119.8(2) yes
Ru1 . C13 . H131 . 130.1 no
C23 . C13 . H131 . 120.1 no
C63 . C13 . H131 . 120.1 no
C11 . C21 . C31 . 119.6(3) yes
C11 . C21 . H211 . 120.3 no
C31 . C21 . H211 . 120.1 no
Ru1 . C23 . C13 . 70.45(14) yes
Ru1 . C23 . C33 . 71.56(14) yes
C13 . C23 . C33 . 120.0(2) yes
Ru1 . C23 . H231 . 130.2 no
C13 . C23 . H231 . 120.0 no
C33 . C23 . H231 . 120.0 no
C21 . C31 . C41 . 119.2(2) yes
C21 . C31 . H311 . 120.2 no
C41 . C31 . H311 . 120.5 no
Ru1 . C33 . C23 . 71.59(14) yes
Ru1 . C33 . C43 . 70.15(13) yes
C23 . C33 . C43 . 120.3(2) yes
Ru1 . C33 . H331 . 131.6 no
C23 . C33 . H331 . 119.9 no
C43 . C33 . H331 . 119.8 no
C31 . C41 . C51 . 118.8(3) yes
C31 . C41 . H411 . 120.4 no
C51 . C41 . H411 . 120.9 no
Ru1 . C43 . C33 . 71.97(13) yes
Ru1 . C43 . C53 . 71.24(13) yes
C33 . C43 . C53 . 120.0(2) yes
Ru1 . C43 . C73 . 126.12(16) yes
C33 . C43 . C73 . 121.8(2) yes
C53 . C43 . C73 . 118.1(2) yes
C41 . C51 . C61 . 123.5(2) yes
C41 . C51 . N11 . 121.9(2) yes
C61 . C51 . N11 . 114.6(2) yes
Ru1 . C53 . C43 . 71.11(13) yes
Ru1 . C53 . C63 . 70.94(13) yes
C43 . C53 . C63 . 119.2(2) yes
Ru1 . C53 . C103 . 126.86(16) yes
C43 . C53 . C103 . 119.1(2) yes
C63 . C53 . C103 . 121.5(2) yes
C51 . C61 . C71 . 124.0(2) yes
C51 . C61 . N101 . 114.2(2) yes
C71 . C61 . N101 . 121.8(2) yes
Ru1 . C63 . C53 . 70.99(13) yes
Ru1 . C63 . C13 . 71.63(14) yes
C53 . C63 . C13 . 120.7(2) yes
Ru1 . C63 . H631 . 130.5 no
C53 . C63 . H631 . 119.7 no
C13 . C63 . H631 . 119.6 no
C61 . C71 . C81 . 119.2(2) yes
C61 . C71 . H711 . 120.6 no
C81 . C71 . H711 . 120.2 no
C43 . C73 . C83 . 111.32(19) yes
C43 . C73 . H731 . 108.7 no
C83 . C73 . H731 . 109.0 no
C43 . C73 . H732 . 108.8 no
C83 . C73 . H732 . 109.0 no
H731 . C73 . H732 . 109.9 no
C71 . C81 . C91 . 119.0(2) yes
C71 . C81 . H811 . 120.4 no
C91 . C81 . H811 . 120.5 no
C73 . C83 . C93 . 119.9(2) yes
C73 . C83 . C113 . 118.1(2) yes
C93 . C83 . C113 . 121.9(2) yes
C81 . C91 . C101 . 119.4(2) yes
C81 . C91 . H911 . 120.1 no
C101 . C91 . H911 . 120.5 no
C83 . C93 . C103 . 119.6(2) yes
C83 . C93 . C143 . 122.5(2) yes
C103 . C93 . C143 . 117.9(2) yes
C91 . C101 . N101 . 122.0(2) yes
C91 . C101 . H1011 . 118.8 no
N101 . C101 . H1011 . 119.3 no
C93 . C103 . C53 . 111.4(2) yes
C93 . C103 . H1031 . 108.9 no
C53 . C103 . H1031 . 109.1 no
C93 . C103 . H1032 . 108.7 no
C53 . C103 . H1032 . 109.0 no
H1031 . C103 . H1032 . 109.7 no
C83 . C113 . C123 . 114.5(2) yes
C83 . C113 . H1131 . 108.2 no
C123 . C113 . H1131 . 108.4 no
C83 . C113 . H1132 . 108.0 no
C123 . C113 . H1132 . 107.8 no
H1131 . C113 . H1132 . 109.9 no
C113 . C123 . C133 . 123.2(3) yes
C113 . C123 . H1231 . 118.2 no
C133 . C123 . H1231 . 118.6 no
C123 . C133 . C143 . 122.2(3) yes
C123 . C133 . H1331 . 118.8 no
C143 . C133 . H1331 . 119.0 no
C93 . C143 . C133 . 114.8(2) yes
C93 . C143 . H1431 . 108.0 no
C133 . C143 . H1431 . 108.2 no
C93 . C143 . H1432 . 108.0 no
C133 . C143 . H1432 . 107.9 no
H1431 . C143 . H1432 . 109.9 no
Ru1 . N11 . C51 . 116.97(15) yes
Ru1 . N11 . C11 . 124.13(18) yes
C51 . N11 . C11 . 118.9(2) yes
Ru1 . N101 . C61 . 117.18(15) yes
Ru1 . N101 . C101 . 124.17(16) yes
C61 . N101 . C101 . 118.6(2) yes
H1 . O1 . H2 . 108.8(10) no
F1 . P1 . F2 . 90.08(11) yes
F1 . P1 . F3 . 179.62(12) yes
F2 . P1 . F3 . 89.54(12) yes
F1 . P1 . F4 . 90.14(13) yes
F2 . P1 . F4 . 179.11(16) yes
F3 . P1 . F4 . 90.23(12) yes
F1 . P1 . F5 . 89.80(16) yes
F2 . P1 . F5 . 88.27(14) yes
F3 . P1 . F5 . 90.11(16) yes
F4 . P1 . F5 . 92.59(17) yes
F1 . P1 . F6 . 90.41(15) yes
F2 . P1 . F6 . 88.51(14) yes
F3 . P1 . F6 . 89.65(16) yes
F4 . P1 . F6 . 90.63(17) yes
F5 . P1 . F6 . 176.77(16) yes

loop_
_geom_bond_atom_site_label_1
_geom_bond_site_symmetry_1
_geom_bond_atom_site_label_2
_geom_bond_site_symmetry_2
_geom_bond_distance
_geom_bond_publ_flag
Ru1 . Cl12 . 2.4047(6) yes
Ru1 . C13 . 2.199(2) yes
Ru1 . C23 . 2.215(2) yes
Ru1 . C33 . 2.215(2) yes
Ru1 . C43 . 2.191(2) yes
Ru1 . C53 . 2.193(2) yes
Ru1 . C63 . 2.192(2) yes
Ru1 . N11 . 2.085(2) yes
Ru1 . N101 . 2.0796(19) yes
C11 . C21 . 1.389(4) yes
C11 . N11 . 1.348(3) yes
C11 . H111 . 0.948 no
C13 . C23 . 1.432(4) yes
C13 . C63 . 1.403(4) yes
C13 . H131 . 0.945 no
C21 . C31 . 1.377(5) yes
C21 . H211 . 0.948 no
C23 . C33 . 1.400(4) yes
C23 . H231 . 0.948 no
C31 . C41 . 1.388(4) yes
C31 . H311 . 0.947 no
C33 . C43 . 1.430(3) yes
C33 . H331 . 0.944 no
C41 . C51 . 1.392(3) yes
C41 . H411 . 0.945 no
C43 . C53 . 1.414(3) yes
C43 . C73 . 1.509(3) yes
C51 . C61 . 1.469(3) yes
C51 . N11 . 1.355(3) yes
C53 . C63 . 1.430(3) yes
C53 . C103 . 1.496(3) yes
C61 . C71 . 1.384(3) yes
C61 . N101 . 1.359(3) yes
C63 . H631 . 0.944 no
C71 . C81 . 1.387(4) yes
C71 . H711 . 0.948 no
C73 . C83 . 1.513(4) yes
C73 . H731 . 0.988 no
C73 . H732 . 0.987 no
C81 . C91 . 1.383(4) yes
C81 . H811 . 0.944 no
C83 . C93 . 1.350(3) yes
C83 . C113 . 1.472(4) yes
C91 . C101 . 1.382(4) yes
C91 . H911 . 0.946 no
C93 . C103 . 1.516(3) yes
C93 . C143 . 1.475(4) yes
C101 . N101 . 1.350(3) yes
C101 . H1011 . 0.949 no
C103 . H1031 . 0.987 no
C103 . H1032 . 0.990 no
C113 . C123 . 1.468(5) yes
C113 . H1131 . 0.985 no
C113 . H1132 . 0.990 no
C123 . C133 . 1.336(5) yes
C123 . H1231 . 0.928 no
C133 . C143 . 1.463(4) yes
C133 . H1331 . 0.923 no
C143 . H1431 . 0.988 no
C143 . H1432 . 0.987 no
O1 . H1 . 0.818(10) no
O1 . H2 . 0.819(10) no
P1 . F1 . 1.604(2) yes
P1 . F2 . 1.6041(19) yes
P1 . F3 . 1.595(2) yes
P1 . F4 . 1.583(2) yes
P1 . F5 . 1.583(3) yes
P1 . F6 . 1.600(3) yes
